data_2015340
loop_
_publ_author_name
'Lou, Ben-Yong'
'Huang, Xiao-Dong'
'Lin, Xiang-Chao'

_publ_section_title
;
 The cocrystal of 3-hydroxy-2-naphthoic acid and 4,4'-bipyridine
;
_journal_coeditor_code AV3011
_journal_issue 6
_journal_name_full 'Acta Crystallographica Section C'
_journal_page_first o310
_journal_page_last o311
_journal_paper_doi 10.1107/S0108270106013461
_journal_volume 62
_journal_year 2006
_chemical_formula_moiety '2 (C11 H8 O3), C10 H8 N2'
_chemical_formula_sum 'C32 H24 N2 O6'
_chemical_formula_weight 532.54
_chemical_name_systematic
;
3-hydroxy-2-naphthoic--4,4'-bipyridine (2/1)
;
_space_group_IT_number 14
_symmetry_cell_setting monoclinic
_symmetry_space_group_name_Hall '-P 2ybc'
_symmetry_space_group_name_H-M 'P 1 21/c 1'
_atom_sites_solution_hydrogens geom
_atom_sites_solution_primary direct
_atom_sites_solution_secondary difmap
_audit_creation_method SHELXL-97
_cell_angle_alpha 90.00
_cell_angle_beta 98.799(12)
_cell_angle_gamma 90.00
_cell_formula_units_Z 2
_cell_length_a 8.999(5)
_cell_length_b 11.735(7)
_cell_length_c 12.393(7)
_cell_measurement_reflns_used 2304
_cell_measurement_temperature 293(2)
_cell_measurement_theta_max 27.4372
_cell_measurement_theta_min 2.8736
_cell_volume 1293.3(13)
_computing_cell_refinement CrystalClear
_computing_data_collection 'CrystalClear (Rigaku Corporation, 2000)'
_computing_data_reduction CrystalClear
_computing_structure_refinement 'SHELXL97 (Sheldrick, 1997)'
_computing_structure_solution 'SHELXS97 (Sheldrick, 1997)'
_diffrn_ambient_temperature 293(2)
_diffrn_detector_area_resol_mean 28.5714
_diffrn_measured_fraction_theta_full 0.994
_diffrn_measured_fraction_theta_max 0.994
_diffrn_measurement_device_type 'Make and Model?? CCD'
_diffrn_measurement_method CCD_Profile_fitting
_diffrn_radiation_monochromator graphite
_diffrn_radiation_source 'fine-focus sealed tube'
_diffrn_radiation_type MoK\a
_diffrn_radiation_wavelength 0.71073
_diffrn_reflns_av_R_equivalents 0.0422
_diffrn_reflns_av_sigmaI/netI 0.0401
_diffrn_reflns_limit_h_max 11
_diffrn_reflns_limit_h_min -11
_diffrn_reflns_limit_k_max 15
_diffrn_reflns_limit_k_min -13
_diffrn_reflns_limit_l_max 15
_diffrn_reflns_limit_l_min -15
_diffrn_reflns_number 9720
_diffrn_reflns_theta_full 27.44
_diffrn_reflns_theta_max 27.44
_diffrn_reflns_theta_min 2.29
_exptl_absorpt_coefficient_mu 0.095
_exptl_absorpt_correction_T_max 1.0000
_exptl_absorpt_correction_T_min 0.8210
_exptl_absorpt_correction_type multi-scan
_exptl_crystal_colour Yellow
_exptl_crystal_density_diffrn 1.367
_exptl_crystal_density_method 'not measured'
_exptl_crystal_description Prism
_exptl_crystal_F_000 556
_exptl_crystal_size_max 0.44
_exptl_crystal_size_mid 0.38
_exptl_crystal_size_min 0.10
_refine_diff_density_max 0.266
_refine_diff_density_min -0.187
_refine_ls_extinction_coef 0.29(2)
_refine_ls_extinction_expression Fc^*^=kFc[1+0.001xFc^2^\l^3^/sin(2\q)]^-1/4^
_refine_ls_extinction_method SHELXL97
_refine_ls_goodness_of_fit_ref 0.963
_refine_ls_hydrogen_treatment constr
_refine_ls_matrix_type full
_refine_ls_number_parameters 182
_refine_ls_number_reflns 2934
_refine_ls_number_restraints 0
_refine_ls_restrained_S_all 0.963
_refine_ls_R_factor_all 0.0912
_refine_ls_R_factor_gt 0.0542
_refine_ls_shift/su_max 0.000
_refine_ls_shift/su_mean 0.000
_refine_ls_structure_factor_coef Fsqd
_refine_ls_weighting_details 'calc w=1/[\s^2^(Fo^2^)+(0.0944P)^2^] where P=(Fo^2^+2Fc^2^)/3'
_refine_ls_weighting_scheme calc
_refine_ls_wR_factor_gt 0.1342
_refine_ls_wR_factor_ref 0.1581
_reflns_number_gt 1768
_reflns_number_total 2934
_reflns_threshold_expression I>2\s(I)
_cod_data_source_file av3011.cif
_cod_data_source_block I
_cod_original_cell_volume 1293.4(13)
_cod_original_sg_symbol_H-M P21/c
_cod_database_code 2015340
_cod_database_fobs_code 2015340

loop_
_symmetry_equiv_pos_as_xyz
'x, y, z'
'-x, y+1/2, -z+1/2'
'-x, -y, -z'
'x, -y-1/2, z-1/2'

loop_
_atom_site_type_symbol
_atom_site_label
_atom_site_fract_x
_atom_site_fract_y
_atom_site_fract_z
_atom_site_U_iso_or_equiv
_atom_site_adp_type
_atom_site_calc_flag
_atom_site_refinement_flags
_atom_site_occupancy
O O1 0.15570(12) 0.05389(12) 0.22487(10) 0.0717(4) Uani d . 1
H H1 0.0643 0.0462 0.1993 0.086 Uiso calc R 1
O O2 0.13676(15) 0.19441(15) 0.10344(14) 0.0983(5) Uani d . 1
O O3 0.37149(18) 0.30019(14) 0.06488(12) 0.0971(5) Uani d . 1
H H3 0.2812 0.2792 0.0545 0.117 Uiso calc R 1
N N1 -0.12165(14) 0.01352(13) 0.13242(11) 0.0588(4) Uani d . 1
C C1 0.21090(19) 0.13774(17) 0.17723(15) 0.0633(5) Uani d . 1
C C2 0.37275(17) 0.16406(15) 0.21240(14) 0.0552(4) Uani d . 1
C C3 0.4462(2) 0.24535(16) 0.15306(15) 0.0650(5) Uani d . 1
C C4 0.5967(2) 0.26847(18) 0.18401(17) 0.0754(6) Uani d . 1
H H4 0.6446 0.3225 0.1438 0.091 Uiso calc R 1
C C5 0.68033(19) 0.21370(17) 0.27386(16) 0.0685(5) Uani d . 1
C C6 0.8378(2) 0.2340(2) 0.3060(2) 0.0927(8) Uani d . 1
H H6 0.8886 0.2862 0.2657 0.111 Uiso calc R 1
C C7 0.9147(2) 0.1795(3) 0.3930(3) 0.1102(10) Uani d . 1
H H7 1.0195 0.1931 0.4122 0.132 Uiso calc R 1
C C8 0.8438(3) 0.1035(3) 0.4555(2) 0.1070(9) Uani d . 1
H H8 0.8992 0.0681 0.5180 0.128 Uiso calc R 1
C C9 0.6928(2) 0.0803(2) 0.42592(19) 0.0876(7) Uani d . 1
H H9 0.6451 0.0273 0.4675 0.105 Uiso calc R 1
C C10 0.60855(18) 0.13392(17) 0.33503(15) 0.0646(5) Uani d . 1
C C11 0.45347(18) 0.11116(16) 0.30113(14) 0.0598(5) Uani d . 1
H H11 0.4042 0.0577 0.3411 0.072 Uiso calc R 1
C C12 -0.16956(19) 0.07572(18) 0.04482(17) 0.0737(6) Uani d . 1
H H12 -0.1002 0.1252 0.0178 0.088 Uiso calc R 1
C C13 -0.31515(18) 0.07213(17) -0.00897(16) 0.0692(6) Uani d . 1
H H13 -0.3436 0.1184 -0.0716 0.083 Uiso calc R 1
C C14 -0.22045(19) -0.05580(17) 0.16810(16) 0.0684(5) Uani d . 1
H H14 -0.1881 -0.1016 0.2305 0.082 Uiso calc R 1
C C15 -0.36796(18) -0.06393(16) 0.11825(15) 0.0651(5) Uani d . 1
H H15 -0.4344 -0.1150 0.1464 0.078 Uiso calc R 1
C C16 -0.41996(15) 0.00183(13) 0.02734(12) 0.0482(4) Uani d . 1

loop_
_atom_site_aniso_label
_atom_site_aniso_U_11
_atom_site_aniso_U_22
_atom_site_aniso_U_33
_atom_site_aniso_U_12
_atom_site_aniso_U_13
_atom_site_aniso_U_23
O1 0.0449(6) 0.0862(10) 0.0820(9) -0.0066(6) 0.0032(6) 0.0061(7)
O2 0.0602(8) 0.1003(12) 0.1237(12) -0.0072(7) -0.0199(8) 0.0347(9)
O3 0.0899(10) 0.0976(12) 0.0998(11) -0.0135(9) 0.0014(8) 0.0287(9)
N1 0.0444(7) 0.0642(10) 0.0676(9) -0.0032(6) 0.0076(6) -0.0012(7)
C1 0.0491(9) 0.0667(12) 0.0718(11) 0.0013(8) 0.0014(8) -0.0057(9)
C2 0.0463(8) 0.0570(10) 0.0619(10) -0.0009(7) 0.0075(8) -0.0119(8)
C3 0.0635(10) 0.0634(12) 0.0676(11) -0.0022(9) 0.0079(9) -0.0051(9)
C4 0.0646(11) 0.0727(13) 0.0929(14) -0.0166(10) 0.0246(11) -0.0134(11)
C5 0.0488(9) 0.0717(12) 0.0854(13) -0.0056(8) 0.0114(9) -0.0300(10)
C6 0.0530(11) 0.1053(19) 0.1207(18) -0.0148(11) 0.0157(12) -0.0519(15)
C7 0.0480(11) 0.141(3) 0.135(2) 0.0041(14) -0.0056(14) -0.072(2)
C8 0.0687(14) 0.133(2) 0.1091(19) 0.0320(15) -0.0187(14) -0.0380(17)
C9 0.0679(12) 0.1027(18) 0.0863(15) 0.0162(11) -0.0076(11) -0.0147(12)
C10 0.0494(9) 0.0725(13) 0.0699(11) 0.0058(8) 0.0022(8) -0.0215(9)
C11 0.0479(8) 0.0653(11) 0.0658(11) -0.0008(8) 0.0074(8) -0.0056(8)
C12 0.0465(9) 0.0862(14) 0.0858(14) -0.0163(9) 0.0021(9) 0.0195(11)
C13 0.0504(9) 0.0788(14) 0.0761(12) -0.0127(8) 0.0023(8) 0.0242(9)
C14 0.0519(9) 0.0785(13) 0.0722(12) -0.0030(9) 0.0010(8) 0.0154(9)
C15 0.0484(8) 0.0729(12) 0.0738(12) -0.0094(8) 0.0083(8) 0.0166(9)
C16 0.0414(7) 0.0500(9) 0.0540(9) -0.0021(6) 0.0103(6) -0.0049(7)

loop_
_atom_type_symbol
_atom_type_description
_atom_type_scat_dispersion_real
_atom_type_scat_dispersion_imag
_atom_type_scat_source
C C 0.0033 0.0016 'International Tables Vol C Tables 4.2.6.8 and 6.1.1.4'
H H 0.0000 0.0000 'International Tables Vol C Tables 4.2.6.8 and 6.1.1.4'
N N 0.0061 0.0033 'International Tables Vol C Tables 4.2.6.8 and 6.1.1.4'
O O 0.0106 0.0060 'International Tables Vol C Tables 4.2.6.8 and 6.1.1.4'

loop_
_geom_angle_atom_site_label_1
_geom_angle_atom_site_label_2
_geom_angle_atom_site_label_3
_geom_angle_site_symmetry_3
_geom_angle
_geom_angle_publ_flag
C1 O1 H1 . 109.5 ?
C3 O3 H3 . 109.5 ?
C12 N1 C14 . 117.34(14) yes
O2 C1 O1 . 123.16(16) yes
O2 C1 C2 . 119.81(17) yes
O1 C1 C2 . 117.01(16) yes
C11 C2 C3 . 119.08(15) ?
C11 C2 C1 . 121.08(16) ?
C3 C2 C1 . 119.84(16) ?
O3 C3 C4 . 118.45(18) yes
O3 C3 C2 . 121.45(16) ?
C4 C3 C2 . 120.09(18) ?
C3 C4 C5 . 121.13(19) ?
C3 C4 H4 . 119.4 ?
C5 C4 H4 . 119.4 ?
C4 C5 C10 . 119.57(16) ?
C4 C5 C6 . 122.2(2) ?
C10 C5 C6 . 118.2(2) ?
C7 C6 C5 . 120.5(2) ?
C7 C6 H6 . 119.7 ?
C5 C6 H6 . 119.7 ?
C6 C7 C8 . 121.5(2) ?
C6 C7 H7 . 119.2 ?
C8 C7 H7 . 119.2 ?
C9 C8 C7 . 119.6(3) ?
C9 C8 H8 . 120.2 ?
C7 C8 H8 . 120.2 ?
C8 C9 C10 . 120.8(3) ?
C8 C9 H9 . 119.6 ?
C10 C9 H9 . 119.6 ?
C9 C10 C11 . 122.5(2) ?
C9 C10 C5 . 119.28(18) ?
C11 C10 C5 . 118.21(18) ?
C2 C11 C10 . 121.91(18) ?
C2 C11 H11 . 119.0 ?
C10 C11 H11 . 119.0 ?
N1 C12 C13 . 123.12(16) ?
N1 C12 H12 . 118.4 ?
C13 C12 H12 . 118.4 ?
C12 C13 C16 . 120.53(17) ?
C12 C13 H13 . 119.7 ?
C16 C13 H13 . 119.7 ?
N1 C14 C15 . 122.69(17) ?
N1 C14 H14 . 118.7 ?
C15 C14 H14 . 118.7 ?
C14 C15 C16 . 120.51(15) ?
C14 C15 H15 . 119.7 ?
C16 C15 H15 . 119.7 ?
C13 C16 C15 . 115.80(14) ?
C13 C16 C16 3_455 121.91(18) ?
C15 C16 C16 3_455 122.29(17) ?

loop_
_geom_bond_atom_site_label_1
_geom_bond_atom_site_label_2
_geom_bond_site_symmetry_2
_geom_bond_distance
_geom_bond_publ_flag
O1 C1 . 1.286(2) yes
O1 H1 . 0.8400 ?
O2 C1 . 1.240(2) yes
O3 C3 . 1.355(2) yes
O3 H3 . 0.8400 ?
N1 C12 . 1.324(2) yes
N1 C14 . 1.330(2) yes
C1 C2 . 1.487(2) ?
C2 C11 . 1.370(2) ?
C2 C3 . 1.427(3) ?
C3 C4 . 1.377(3) ?
C4 C5 . 1.401(3) ?
C4 H4 . 0.9500 ?
C5 C10 . 1.421(3) ?
C5 C6 . 1.432(3) ?
C6 C7 . 1.350(4) ?
C6 H6 . 0.9500 ?
C7 C8 . 1.398(4) ?
C7 H7 . 0.9500 ?
C8 C9 . 1.379(3) ?
C8 H8 . 0.9500 ?
C9 C10 . 1.407(3) ?
C9 H9 . 0.9500 ?
C10 C11 . 1.420(2) ?
C11 H11 . 0.9500 ?
C12 C13 . 1.377(3) ?
C12 H12 . 0.9500 ?
C13 C16 . 1.379(2) ?
C13 H13 . 0.9500 ?
C14 C15 . 1.379(2) ?
C14 H14 . 0.9500 ?
C15 C16 . 1.387(2) ?
C15 H15 . 0.9500 ?
C16 C16 3_455 1.496(3) ?

loop_
_geom_hbond_atom_site_label_D
_geom_hbond_atom_site_label_H
_geom_hbond_atom_site_label_A
_geom_hbond_distance_DH
_geom_hbond_distance_HA
_geom_hbond_distance_DA
_geom_hbond_angle_DHA
O1 H1 N1 0.84 1.79 2.625(2) 172
O3 H3 O2 0.84 1.81 2.557(2) 147
